data_2002471
loop_
_publ_author_name
'Vogt, R'
'Mueller-Buschbaum, Hk'

_publ_section_title
;
Der Uebergang von planaren zu tetraedrischen Cu O4-Baugruppen in Ca Cu
V2 O7
;
_journal_name_full
;
Zeitschrift fuer Anorganische und Allgemeine Chemie
;
_journal_page_first 119
_journal_page_last 126
_journal_paper_doi 10.1002/zaac.19915940114
_journal_volume 594
_journal_year 1991
_chemical_formula_structural 'Ca Cu (V2 O7)'
_chemical_formula_sum 'Ca Cu O7 V2'
_chemical_name_systematic 'Calcium copper divanadate'
_space_group_IT_number 13
_symmetry_cell_setting monoclinic
_symmetry_Int_Tables_number 13
_symmetry_space_group_name_Hall '-P 2yc'
_symmetry_space_group_name_H-M 'P 1 2/c 1'
_cell_angle_alpha 90
_cell_angle_beta 91.032(17)
_cell_angle_gamma 90
_cell_formula_units_Z 6
_cell_length_a 10.0101(37)
_cell_length_b 8.8454(51)
_cell_length_c 10.1899(19)
_cell_volume 902.1
_refine_ls_R_factor_all 0.052
_cod_database_code 2002471

loop_
_symmetry_equiv_pos_as_xyz
x,y,z
-x,y,1/2-z
-x,-y,-z
x,-y,1/2+z

loop_
_atom_site_label
_atom_site_type_symbol
_atom_site_symmetry_multiplicity
_atom_site_Wyckoff_symbol
_atom_site_fract_x
_atom_site_fract_y
_atom_site_fract_z
_atom_site_occupancy
_atom_site_attached_hydrogens
_atom_site_calc_flag
Cu1 Cu2+ 2 f 0.5 0.4437(2) 0.25 1. 0 d
Cu2 Cu2+ 4 g 0.1903(1) 0.9362(2) 0.0899(1) 1. 0 d
V1 V5+ 4 g 0.5230(2) 0.7061(2) 0.0412(2) 1. 0 d
V2 V5+ 4 g 0.1658(2) 0.2043(2) 0.2889(2) 1. 0 d
V3 V5+ 4 g 0.1614(2) 0.7455(2) 0.3817(2) 1. 0 d
Ca1 Ca2+ 4 g 0.8175(2) 0.5557(2) 0.4331(2) 1. 0 d
Ca2 Ca2+ 2 f 0.5 0.0672(4) 0.25 1. 0 d
O1 O2- 4 g 0.578(1) 0.415(1) 0.877(1) 1. 0 d
O2 O2- 4 g 0.518(1) 0.286(1) 0.123(1) 1. 0 d
O3 O2- 4 g 0.170(1) 0.227(1) 0.715(1) 1. 0 d
O4 O2- 4 g 0.270(1) 0.075(1) 0.216(1) 1. 0 d
O5 O2- 4 g 0.309(1) 0.356(1) 0.941(1) 1. 0 d
O6 O2- 4 g 0.047(1) 0.380(1) 0.923(1) 1. 0 d
O7 O2- 4 g 0.193(1) 0.214(1) 0.456(1) 1. 0 d
O8 O2- 4 g 0.194(1) 0.626(1) 0.732(1) 1. 0 d
O9 O2- 4 g 0.491(1) 0.124(1) 0.901(1) 1. 0 d
O10 O2- 2 e 0. 0.144(1) 0.25 1. 0 d
O11 O2- 4 g 0.147(1) 0.096(1) 0.964(1) 1. 0 d

loop_
_atom_type_symbol
_atom_type_oxidation_number
Cu2+ 2.000
V5+ 5.000
Ca2+ 2.000
O2- -2.000
